data_2003294
loop_
_publ_author_name
'Dupont, L.'
'Pirotte, B.'
'Masereel, B.'
'Delarge, J.'
'Geczy, J.'

_publ_contact_author
;
           Dr L. Dupont
           Unit\'e de Cristallographie
           Institut de Physique B5
           Universit\'e de Liege au Sart Tilman
           B-4000 Liege
           Belgium
;
_publ_section_title
;
 Nimesulide
;
_journal_issue 3
_journal_name_full 'Acta Crystallographica Section C'
_journal_page_first 507
_journal_page_last 509
_journal_paper_doi 10.1107/S0108270194010334
_journal_volume 51
_journal_year 1995
_chemical_compound_source 'Therabel Research, Bruxelles'
_chemical_formula_analytical 'C13 H12 N2 O5 S'
_chemical_formula_sum 'C13 H12 N2 O5 S'
_chemical_formula_weight 308.31
_chemical_name_common Nimesulide
_chemical_name_systematic
;
 4-nitro-2-phenoxymethanesulfonanilide
;
_space_group_IT_number 15
_symmetry_cell_setting monoclinic
_symmetry_space_group_name_Hall '-C 2yc'
_symmetry_space_group_name_H-M 'C 1 2/c 1'
_audit_creation_method SHELXL
_cell_angle_alpha 90.00
_cell_angle_beta 92.368(8)
_cell_angle_gamma 90.00
_cell_formula_units_Z 8
_cell_length_a 33.657(3)
_cell_length_b 5.1305(3)
_cell_length_c 16.0816(10)
_cell_measurement_reflns_used 36
_cell_measurement_temperature 293(2)
_cell_measurement_theta_max 32.35
_cell_measurement_theta_min 28.31
_cell_volume 2774.6(3)
_computing_cell_refinement DIF4
_computing_data_collection 'DIF4 (Stoe & Cie, 1988a)'
_computing_data_reduction 'REDU4 (Stoe & Cie, 1988b)'
_computing_molecular_graphics 'PLUTO (Motherwell & Clegg, 1976)'
_computing_publication_material SHELXL-93
_computing_structure_refinement 'SHELXL-93 (Sheldrick, 1993)'
_computing_structure_solution 'SHELXS-86 (Sheldrick, 1986)'
_diffrn_ambient_temperature 293(2)
_diffrn_measurement_device 'Stoe-Siemens AED 4-circle diffractometer'
_diffrn_measurement_method \w-scan
_diffrn_radiation_monochromator graphite
_diffrn_radiation_source 'fine-focus sealed tube'
_diffrn_radiation_type CuK\a
_diffrn_radiation_wavelength 1.54180
_diffrn_reflns_av_R_equivalents 0.0201
_diffrn_reflns_av_sigmaI/netI 0.0355
_diffrn_reflns_limit_h_max 36
_diffrn_reflns_limit_h_min -36
_diffrn_reflns_limit_k_max 5
_diffrn_reflns_limit_k_min 0
_diffrn_reflns_limit_l_max 0
_diffrn_reflns_limit_l_min -17
_diffrn_reflns_number 1999
_diffrn_reflns_theta_max 57.52
_diffrn_reflns_theta_min 2.63
_diffrn_standards_decay_% 3.0
_diffrn_standards_interval_count 100
_diffrn_standards_number 2
_exptl_absorpt_coefficient_mu 2.310
_exptl_absorpt_correction_T_max 0.7461
_exptl_absorpt_correction_T_min 0.6396
_exptl_absorpt_correction_type semi-empiric
_exptl_crystal_colour colourless
_exptl_crystal_density_diffrn 1.476
_exptl_crystal_description prism
_exptl_crystal_F_000 1280
_exptl_crystal_size_max 0.30
_exptl_crystal_size_mid 0.30
_exptl_crystal_size_min 0.27
_refine_diff_density_max 0.221
_refine_diff_density_min -0.211
_refine_ls_extinction_coef 0.0016(2)
_refine_ls_extinction_method 'F~c~^*^ = kF~c~[1 + 0.001(F~c~)^2^\l^3^/sin(2\q)'
_refine_ls_goodness_of_fit_all 1.088
_refine_ls_goodness_of_fit_obs 1.248
_refine_ls_hydrogen_treatment noref
_refine_ls_matrix_type full
_refine_ls_number_parameters 194
_refine_ls_number_reflns 1908
_refine_ls_number_restraints 0
_refine_ls_restrained_S_all 1.189
_refine_ls_restrained_S_obs 1.248
_refine_ls_R_factor_all 0.0638
_refine_ls_R_factor_obs 0.0401
_refine_ls_shift/esd_max 0.008
_refine_ls_shift/esd_mean 0.002
_refine_ls_structure_factor_coef Fsqd
_refine_ls_weighting_scheme
;calc w = 1/[\s^2^(F~o~^2^) + (0.0776P)^2^ + 0.0512P] where
P = (F~o~^2^ + 2F~c~^2^)/3
;
_refine_ls_wR_factor_all 0.1325
_refine_ls_wR_factor_obs 0.1146
_reflns_number_observed 1355
_reflns_number_total 1910
_reflns_observed_criterion >2sigma(I)
_cod_data_source_file pa1137.cif
_cod_data_source_block sm0150
_cod_original_cell_volume 2774.5(3)
_cod_original_sg_symbol_H-M 'C 2/c'
_cod_database_code 2003294

loop_
_symmetry_equiv_pos_as_xyz
'x, y, z'
'-x, y, -z+1/2'
'x+1/2, y+1/2, z'
'-x+1/2, y+1/2, -z+1/2'
'-x, -y, -z'
'x, -y, z-1/2'
'-x+1/2, -y+1/2, -z'
'x+1/2, -y+1/2, z-1/2'

loop_
_atom_site_aniso_label
_atom_site_aniso_U_11
_atom_site_aniso_U_12
_atom_site_aniso_U_13
_atom_site_aniso_U_22
_atom_site_aniso_U_23
_atom_site_aniso_U_33
C1 0.069(2) 0.002(2) -0.001(2) 0.059(2) 0.001(2) 0.057(2)
C2 0.0465(15) 0.0025(14) 0.0049(12) 0.049(2) -0.0016(14) 0.044(2)
C3 0.059(2) 0.010(2) 0.0118(14) 0.064(2) -0.002(2) 0.047(2)
C4 0.061(2) 0.001(2) 0.0105(13) 0.074(2) 0.004(2) 0.040(2)
C5 0.054(2) -0.006(2) -0.0008(13) 0.060(2) 0.007(2) 0.042(2)
C6 0.051(2) 0.006(2) 0.0049(14) 0.065(2) 0.007(2) 0.057(2)
C7 0.051(2) 0.004(2) 0.0105(13) 0.068(2) 0.005(2) 0.041(2)
C8 0.054(2) 0.016(2) 0.0198(15) 0.070(2) 0.012(2) 0.052(2)
C9 0.075(2) 0.012(2) -0.002(2) 0.078(2) -0.015(2) 0.060(2)
C10 0.055(2) 0.009(2) 0.000(2) 0.093(3) -0.001(2) 0.082(2)
C11 0.068(2) 0.017(2) 0.027(2) 0.075(3) 0.007(2) 0.085(2)
C12 0.081(3) 0.002(2) 0.017(2) 0.074(3) -0.021(2) 0.086(3)
C13 0.058(2) -0.008(2) 0.009(2) 0.077(2) -0.003(2) 0.072(2)
N1 0.0538(14) 0.0120(13) 0.0133(11) 0.064(2) 0.0088(13) 0.0481(14)
N2 0.060(2) -0.006(2) -0.0037(13) 0.079(2) 0.017(2) 0.053(2)
O1 0.0736(14) 0.0121(11) 0.0166(11) 0.0514(13) -0.0078(11) 0.0620(13)
O2 0.0809(14) 0.0150(12) 0.0189(11) 0.072(2) 0.0250(12) 0.0550(13)
O3 0.101(2) -0.001(2) 0.0157(13) 0.101(2) 0.0238(14) 0.0549(14)
O4 0.075(2) 0.024(2) 0.0057(15) 0.134(3) 0.059(2) 0.102(2)
O5 0.0745(14) 0.0422(15) 0.0244(11) 0.111(2) 0.0238(14) 0.0546(13)
S1 0.0578(5) 0.0094(4) 0.0102(3) 0.0480(5) 0.0052(4) 0.0483(5)

loop_
_atom_site_label
_atom_site_occupancy
_atom_site_fract_x
_atom_site_fract_y
_atom_site_fract_z
_atom_site_U_iso_or_equiv
_atom_site_thermal_displace_type
_atom_site_calc_flag
_atom_site_refinement_flags
_atom_site_type_symbol
C1 1 0.48964(10) 0.6862(7) 0.1404(2) 0.0619(9) Uani d . C
H1A 1 0.4786(3) 0.8099(18) 0.1779(9) 0.074(6) Uiso calc R H
H1B 1 0.4935(4) 0.7685(23) 0.0878(3) 0.074(6) Uiso calc R H
H1C 1 0.5147(2) 0.6246(8) 0.1633(11) 0.074(6) Uiso calc R H
C2 1 0.40549(8) 0.7137(6) 0.0321(2) 0.0464(7) Uani d . C
C3 1 0.42703(9) 0.7117(6) -0.0388(2) 0.0563(8) Uani d . C
H3 1 0.44798(9) 0.5950(6) -0.0433(2) 0.088(4) Uiso calc R H
C4 1 0.41775(9) 0.8823(7) -0.1037(2) 0.0582(8) Uani d . C
H4 1 0.43224(9) 0.8813(7) -0.1517(2) 0.088(4) Uiso calc R H
C5 1 0.38691(9) 1.0515(6) -0.0955(2) 0.0519(8) Uani d . C
C6 1 0.36387(9) 1.0571(7) -0.0264(2) 0.0576(8) Uani d . C
H6 1 0.34273(9) 1.1728(7) -0.0228(2) 0.088(4) Uiso calc R H
C7 1 0.37342(8) 0.8849(6) 0.0370(2) 0.0531(8) Uani d . C
C8 1 0.32013(9) 1.0199(7) 0.1220(2) 0.0580(9) Uani d . C
C9 1 0.28473(11) 0.9546(8) 0.0824(2) 0.0711(10) Uani d . C
H9 1 0.28325(11) 0.8162(8) 0.0450(2) 0.088(4) Uiso calc R H
C10 1 0.25139(10) 1.0975(8) 0.0990(2) 0.0769(11) Uani d . C
H10 1 0.22710(10) 1.0566(8) 0.0725(2) 0.088(4) Uiso calc R H
C11 1 0.25387(11) 1.2985(8) 0.1542(2) 0.0752(10) Uani d . C
H11 1 0.23135(11) 1.3956(8) 0.1650(2) 0.088(4) Uiso calc R H
C12 1 0.28944(12) 1.3575(8) 0.1935(2) 0.0802(11) Uani d . C
H12 1 0.29090(12) 1.4949(8) 0.2312(2) 0.088(4) Uiso calc R H
C13 1 0.32284(10) 1.2184(7) 0.1784(2) 0.0686(10) Uani d . C
H13 1 0.34694(10) 1.2578(7) 0.2058(2) 0.088(4) Uiso calc R H
N1 1 0.41351(7) 0.5527(5) 0.10176(14) 0.0549(7) Uani d . N
H1 1 0.4000 0.5946 0.1519 0.088(4) Uiso d . H
N2 1 0.37749(9) 1.2385(6) -0.1622(2) 0.0642(7) Uani d . N
O1 1 0.46955(6) 0.2742(4) 0.05712(13) 0.0620(6) Uani d . O
O2 1 0.45181(7) 0.2970(5) 0.20453(13) 0.0689(7) Uani d . O
O3 1 0.40020(8) 1.2561(6) -0.21917(14) 0.0851(8) Uani d . O
O4 1 0.34810(8) 1.3751(7) -0.1574(2) 0.1036(11) Uani d . O
O5 1 0.35423(7) 0.8698(5) 0.11083(13) 0.0793(8) Uani d . O
S1 1 0.45701(2) 0.42371(14) 0.12648(4) 0.0511(3) Uani d . S

loop_
_atom_type_symbol
_atom_type_description
_atom_type_scat_source
_atom_type_scat_dispersion_real
_atom_type_scat_dispersion_imag
C C 'International Tables Vol C Tables 4.2.6.8 and 6.1.1.4' 0.0181 0.009
H H 'International Tables Vol C Tables 4.2.6.8 and 6.1.1.4' 0.0000 0.000
N N 'International Tables Vol C Tables 4.2.6.8 and 6.1.1.4' 0.0311 0.018
O O 'International Tables Vol C Tables 4.2.6.8 and 6.1.1.4' 0.0492 0.032
S S 'International Tables Vol C Tables 4.2.6.8 and 6.1.1.4' 0.3331 0.556

loop_
_geom_angle_atom_site_label_1
_geom_angle_atom_site_label_2
_geom_angle_atom_site_label_3
_geom_angle
_geom_angle_publ_flag
S1 C1 H1A 109.47(11) ?
S1 C1 H1B 109.47(10) ?
H1A C1 H1B 109.5 ?
S1 C1 H1C 109.47(11) ?
H1A C1 H1C 109.5 ?
H1B C1 H1C 109.5 ?
C3 C2 C7 119.1(3) yes
C3 C2 N1 124.3(3) yes
C7 C2 N1 116.6(2) yes
C2 C3 C4 120.6(3) yes
C2 C3 H3 119.7(2) ?
C4 C3 H3 119.7(2) ?
C5 C4 C3 118.6(3) yes
C5 C4 H4 120.7(2) ?
C3 C4 H4 120.7(2) ?
C4 C5 C6 123.1(3) yes
C4 C5 N2 119.3(3) yes
C6 C5 N2 117.6(3) yes
C7 C6 C5 117.4(3) yes
C7 C6 H6 121.3(2) ?
C5 C6 H6 121.3(2) ?
C6 C7 O5 124.8(3) yes
C6 C7 C2 121.3(3) yes
O5 C7 C2 113.8(3) yes
C13 C8 C9 121.6(3) yes
C13 C8 O5 117.6(3) yes
C9 C8 O5 120.5(3) yes
C8 C9 C10 118.7(3) yes
C8 C9 H9 120.6(2) ?
C10 C9 H9 120.6(2) ?
C11 C10 C9 120.1(3) yes
C11 C10 H10 119.9(2) ?
C9 C10 H10 119.9(2) ?
C10 C11 C12 120.0(3) yes
C10 C11 H11 120.0(2) ?
C12 C11 H11 120.0(2) ?
C13 C12 C11 121.1(4) yes
C13 C12 H12 119.5(2) ?
C11 C12 H12 119.5(2) ?
C12 C13 C8 118.5(3) yes
C12 C13 H13 120.8(2) ?
C8 C13 H13 120.8(2) ?
C2 N1 S1 124.7(2) yes
C2 N1 H1 116.9(2) ?
S1 N1 H1 109.5(2) ?
O4 N2 O3 122.7(3) yes
O4 N2 C5 118.9(3) yes
O3 N2 C5 118.4(3) yes
C7 O5 C8 119.7(2) yes
O2 S1 O1 119.40(14) yes
O2 S1 N1 104.82(12) yes
O1 S1 N1 108.43(13) yes
O2 S1 C1 109.7(2) yes
O1 S1 C1 108.01(14) yes
N1 S1 C1 105.7(2) yes

loop_
_geom_bond_atom_site_label_1
_geom_bond_atom_site_label_2
_geom_bond_distance
_geom_bond_publ_flag
C1 S1 1.747(3) yes
C1 H1A 0.96 ?
C1 H1B 0.96 ?
C1 H1C 0.96 ?
C2 C3 1.377(4) yes
C2 C7 1.396(4) yes
C2 N1 1.409(4) yes
C3 C4 1.387(4) yes
C3 H3 0.93 ?
C4 C5 1.364(4) yes
C4 H4 0.93 ?
C5 C6 1.382(4) yes
C5 N2 1.464(4) yes
C6 C7 1.377(4) yes
C6 H6 0.93 ?
C7 O5 1.377(3) yes
C8 C13 1.364(5) yes
C8 C9 1.369(5) yes
C8 O5 1.400(4) yes
C9 C10 1.376(5) yes
C9 H9 0.93 ?
C10 C11 1.360(5) yes
C10 H10 0.93 ?
C11 C12 1.364(5) yes
C11 H11 0.93 ?
C12 C13 1.362(5) yes
C12 H12 0.93 ?
C13 H13 0.93 ?
N1 S1 1.640(2) yes
N1 H1 0.966(2) ?
N2 O4 1.217(4) yes
N2 O3 1.221(3) yes
O1 S1 1.431(2) yes
O2 S1 1.431(2) yes

loop_
_geom_torsion_atom_site_label_1
_geom_torsion_atom_site_label_2
_geom_torsion_atom_site_label_3
_geom_torsion_atom_site_label_4
_geom_torsion
_geom_torsion_publ_flag
C7 C2 C3 C4 1.8(5) ?
N1 C2 C3 C4 -178.2(3) ?
C2 C3 C4 C5 0.0(5) ?
C3 C4 C5 C6 -1.5(5) ?
C3 C4 C5 N2 178.1(3) ?
C4 C5 C6 C7 1.0(5) ?
N2 C5 C6 C7 -178.5(3) ?
C5 C6 C7 O5 178.2(3) ?
C5 C6 C7 C2 0.9(5) ?
C3 C2 C7 C6 -2.3(5) ?
N1 C2 C7 C6 177.7(3) ?
C3 C2 C7 O5 -179.8(3) ?
N1 C2 C7 O5 0.1(4) ?
C13 C8 C9 C10 1.4(5) ?
O5 C8 C9 C10 176.0(3) ?
C8 C9 C10 C11 -0.4(6) ?
C9 C10 C11 C12 -0.4(6) ?
C10 C11 C12 C13 0.1(6) ?
C11 C12 C13 C8 0.9(6) ?
C9 C8 C13 C12 -1.7(5) ?
O5 C8 C13 C12 -176.4(3) ?
C3 C2 N1 S1 24.4(4) ?
C7 C2 N1 S1 -155.6(2) yes
C4 C5 N2 O4 174.4(3) ?
C6 C5 N2 O4 -6.0(4) yes
C4 C5 N2 O3 -7.7(5) ?
C6 C5 N2 O3 171.9(3) yes
C6 C7 O5 C8 6.2(5) yes
C2 C7 O5 C8 -176.3(3) ?
C13 C8 O5 C7 -111.4(4) yes
C9 C8 O5 C7 73.8(4) ?
C2 N1 S1 O2 175.1(3) yes

loop_
_cod_related_entry_id
_cod_related_entry_database
_cod_related_entry_code
1 ChemSpider 4339
